data_7251054
loop_
_publ_author_name
'Chen, Dongdong'
'Wang, Yan'
'Wu, Yujun'
'Yu, Qiaoqiao'
'Wang, Yunhan'
'Zheng, Junyao'
'Ying, Zhong'
'Hou, Changhui'

_publ_section_title
;
 Design, synthesis and acaricidal activity of tetrahydrothiophene
 derivatives against Psoroptes cuniculi
;
_journal_issue 46
_journal_name_full 'RSC Advances'
_journal_page_first 39028
_journal_page_last 39036
_journal_paper_doi 10.1039/D5RA05421D
_journal_volume 15
_journal_year 2025
_chemical_formula_moiety 'C30 H22 Br2 O4 S'
_chemical_formula_sum 'C30 H22 Br2 O4 S'
_chemical_formula_weight 638.35
_chemical_name_systematic 1
_space_group_crystal_system monoclinic
_space_group_IT_number 14
_space_group_name_Hall '-P 2yn'
_space_group_name_H-M_alt 'P 1 21/n 1'
_atom_sites_solution_hydrogens geom
_atom_sites_solution_primary dual
_audit_creation_date 2025-06-30
_audit_creation_method
;
Olex2 1.2
(compiled 2018.05.29 svn.r3508 for OlexSys, GUI svn.r5506)
;
_audit_update_record
;
2025-07-01 deposited with the CCDC.	2025-10-08 downloaded from the CCDC.
;
_cell_angle_alpha 90
_cell_angle_beta 103.504(3)
_cell_angle_gamma 90
_cell_formula_units_Z 4
_cell_length_a 11.8305(3)
_cell_length_b 17.7949(4)
_cell_length_c 12.8650(4)
_cell_measurement_reflns_used 6966
_cell_measurement_temperature 293
_cell_measurement_theta_max 26.6770
_cell_measurement_theta_min 3.7960
_cell_volume 2633.50(13)
_computing_cell_refinement 'CrysAlisPro 1.171.42.90a (Rigaku OD, 2023)'
_computing_data_collection 'CrysAlisPro 1.171.42.90a (Rigaku OD, 2023)'
_computing_data_reduction 'CrysAlisPro 1.171.42.90a (Rigaku OD, 2023)'
_computing_molecular_graphics 'Olex2 (Dolomanov et al., 2009)'
_computing_publication_material 'Olex2 (Dolomanov et al., 2009)'
_computing_structure_refinement 'ShelXL (Sheldrick, 2015)'
_computing_structure_solution 'ShelXT (Sheldrick, 2015)'
_diffrn_ambient_temperature 293
_diffrn_detector 'CCD plate'
_diffrn_detector_area_resol_mean 16.0706
_diffrn_detector_type EosS2
_diffrn_measured_fraction_theta_full 0.998
_diffrn_measured_fraction_theta_max 0.874
_diffrn_measurement_details
;
List of Runs (angles in degrees, time in seconds):

  # Type    Start    End  Width  t~exp~   \w     \q     \k     \f   Frames
#--------------------------------------------------------------------------
  1  \w    -88.00 -39.00   1.00    5.47    --  -15.76-178.00  30.00   49
  2  \w    -10.00  42.00   1.00    5.47    --   16.70  77.00 -30.00   52
  3  \w    -13.00  88.00   1.00    5.47    --   16.70  19.00   0.00  101
  4  \w    -13.00  88.00   1.00    5.47    --   16.70  19.00 -90.00  101
  5  \w    -88.00 -39.00   1.00    5.47    --  -15.76-178.00-180.00   49
  6  \w      0.00  47.00   1.00    5.47    --   16.70  57.00 120.00   47
;
_diffrn_measurement_device 'four-circle diffractometer'
_diffrn_measurement_device_type 'SuperNova, Single source at offset/far, EosS2'
_diffrn_measurement_method '\w scans'
_diffrn_orient_matrix_type 'CrysAlisPro convention (1999,Acta A55,543-557)'
_diffrn_orient_matrix_UB_11 -0.0230496000
_diffrn_orient_matrix_UB_12 -0.0125889000
_diffrn_orient_matrix_UB_13 0.0431332000
_diffrn_orient_matrix_UB_21 0.0412903000
_diffrn_orient_matrix_UB_22 0.0222717000
_diffrn_orient_matrix_UB_23 0.0358477000
_diffrn_orient_matrix_UB_31 -0.0395768000
_diffrn_orient_matrix_UB_32 0.0305609000
_diffrn_orient_matrix_UB_33 -0.0083762000
_diffrn_radiation_monochromator mirror
_diffrn_radiation_probe x-ray
_diffrn_radiation_type MoK\a
_diffrn_radiation_wavelength 0.71073
_diffrn_reflns_av_R_equivalents 0.0414
_diffrn_reflns_av_unetI/netI 0.0529
_diffrn_reflns_Laue_measured_fraction_full 0.998
_diffrn_reflns_Laue_measured_fraction_max 0.874
_diffrn_reflns_limit_h_max 16
_diffrn_reflns_limit_h_min -16
_diffrn_reflns_limit_k_max 22
_diffrn_reflns_limit_k_min -23
_diffrn_reflns_limit_l_max 16
_diffrn_reflns_limit_l_min -17
_diffrn_reflns_number 23368
_diffrn_reflns_point_group_measured_fraction_full 0.998
_diffrn_reflns_point_group_measured_fraction_max 0.874
_diffrn_reflns_theta_full 25.242
_diffrn_reflns_theta_max 29.403
_diffrn_reflns_theta_min 3.453
_diffrn_source 'micro-focus sealed X-ray tube'
_diffrn_source_type 'SuperNova (Mo) X-ray Source'
_exptl_absorpt_coefficient_mu 3.193
_exptl_absorpt_correction_T_max 1.00000
_exptl_absorpt_correction_T_min 0.40154
_exptl_absorpt_correction_type multi-scan
_exptl_absorpt_process_details
;
CrysAlisPro 1.171.42.90a (Rigaku Oxford Diffraction, 2023)
Empirical absorption correction using spherical harmonics,
implemented in SCALE3 ABSPACK scaling algorithm.
;
_exptl_crystal_colour 'clear light colourless'
_exptl_crystal_colour_lustre clear
_exptl_crystal_colour_modifier light
_exptl_crystal_colour_primary colourless
_exptl_crystal_density_diffrn 1.610
_exptl_crystal_description block
_exptl_crystal_F_000 1280
_exptl_crystal_size_max 0.06
_exptl_crystal_size_mid 0.05
_exptl_crystal_size_min 0.04
_refine_diff_density_max 0.663
_refine_diff_density_min -0.773
_refine_diff_density_rms 0.074
_refine_ls_extinction_method none
_refine_ls_goodness_of_fit_ref 1.011
_refine_ls_hydrogen_treatment constr
_refine_ls_matrix_type full
_refine_ls_number_parameters 334
_refine_ls_number_reflns 6362
_refine_ls_number_restraints 0
_refine_ls_restrained_S_all 1.011
_refine_ls_R_factor_all 0.0846
_refine_ls_R_factor_gt 0.0470
_refine_ls_shift/su_max 0.000
_refine_ls_shift/su_mean 0.000
_refine_ls_structure_factor_coef Fsqd
_refine_ls_weighting_details 'w=1/[\s^2^(Fo^2^)+(0.0389P)^2^+1.4266P] where P=(Fo^2^+2Fc^2^)/3'
_refine_ls_weighting_scheme calc
_refine_ls_wR_factor_gt 0.0894
_refine_ls_wR_factor_ref 0.1037
_reflns_Friedel_coverage 0.000
_reflns_number_gt 4312
_reflns_number_total 6362
_reflns_threshold_expression 'I > 2\s(I)'
_cod_data_source_file d5ra05421d2.cif
_cod_data_source_block 0630_auto
_cod_database_code 7251054
_shelx_shelxl_version_number 2018/3
_shelx_space_group_comment
;
The symmetry employed for this shelxl refinement is uniquely defined
by the following loop, which should always be used as a source of
symmetry information in preference to the above space-group names.
They are only intended as comments.
;
_shelx_estimated_absorpt_t_max 0.883
_shelx_estimated_absorpt_t_min 0.832
_reflns_odcompleteness_completeness 99.75
_reflns_odcompleteness_iscentric 1
_reflns_odcompleteness_theta 26.32
_olex2_refinement_description
;
1. Fixed Uiso
 At 1.2 times of:
  All C(H) groups
2.a Ternary CH refined with riding coordinates:
 C7(H7), C8(H8), C16(H16), C23(H23)
2.b Aromatic/amide H refined with riding coordinates:
 C2(H2), C3(H3), C4(H4), C5(H5), C11(H11), C12(H12), C13(H13), C14(H14),
 C15(H15), C19(H19), C20(H20), C21(H21), C22(H22), C26(H26), C27(H27), C28(H28),
  C29(H29), C30(H30)
;
_olex2_submission_special_instructions 'No special instructions were received'
_oxdiff_exptl_absorpt_empirical_details
;
Empirical correction (ABSPACK) includes:
- Absorption correction using spherical harmonics
- Frame scaling
;
_oxdiff_exptl_absorpt_empirical_full_max 1.817
_oxdiff_exptl_absorpt_empirical_full_min 0.738

loop_
_space_group_symop_operation_xyz
'x, y, z'
'-x+1/2, y+1/2, -z+1/2'
'-x, -y, -z'
'x-1/2, -y-1/2, z-1/2'

loop_
_atom_site_label
_atom_site_type_symbol
_atom_site_fract_x
_atom_site_fract_y
_atom_site_fract_z
_atom_site_U_iso_or_equiv
_atom_site_adp_type
_atom_site_occupancy
_atom_site_site_symmetry_order
_atom_site_calc_flag
_atom_site_refinement_flags_posn
_atom_site_refinement_flags_adp
_atom_site_refinement_flags_occupancy
_atom_site_disorder_assembly
_atom_site_disorder_group
Br1 Br 0.33703(3) 0.15409(2) 0.33373(3) 0.05916(14) Uani 1 1 d . . . . .
Br2 Br 0.00373(3) 0.45860(2) 0.22883(3) 0.06300(14) Uani 1 1 d . . . . .
S1 S 0.35899(6) 0.46927(4) 0.30644(6) 0.03042(17) Uani 1 1 d . . . . .
O1 O 0.16883(17) 0.29811(12) 0.44902(17) 0.0434(5) Uani 1 1 d . . . . .
O2 O 0.4183(2) 0.52999(11) 0.3703(2) 0.0498(6) Uani 1 1 d . . . . .
O3 O 0.30553(19) 0.48282(13) 0.19638(18) 0.0488(6) Uani 1 1 d . . . . .
O4 O 0.43615(19) 0.30487(12) 0.17598(18) 0.0469(6) Uani 1 1 d . . . . .
C1 C 0.0778(2) 0.50720(17) 0.3582(3) 0.0373(7) Uani 1 1 d . . . . .
C2 C 0.0171(3) 0.5639(2) 0.3946(3) 0.0531(9) Uani 1 1 d . . . . .
H2 H -0.055651 0.578344 0.354557 0.064 Uiso 1 1 calc R . . . .
C3 C 0.0642(3) 0.59862(19) 0.4895(3) 0.0561(10) Uani 1 1 d . . . . .
H3 H 0.023577 0.636850 0.514014 0.067 Uiso 1 1 calc R . . . .
C4 C 0.1715(3) 0.57722(19) 0.5486(3) 0.0520(9) Uani 1 1 d . . . . .
H4 H 0.202922 0.600208 0.613918 0.062 Uiso 1 1 calc R . . . .
C5 C 0.2328(3) 0.52129(17) 0.5108(3) 0.0388(7) Uani 1 1 d . . . . .
H5 H 0.305851 0.507518 0.550903 0.047 Uiso 1 1 calc R . . . .
C6 C 0.1878(2) 0.48558(15) 0.4150(2) 0.0281(6) Uani 1 1 d . . . . .
C7 C 0.2572(2) 0.42657(15) 0.3734(2) 0.0253(6) Uani 1 1 d . . . . .
H7 H 0.202879 0.396134 0.320857 0.030 Uiso 1 1 calc R . . . .
C8 C 0.3352(2) 0.37267(15) 0.4523(2) 0.0243(6) Uani 1 1 d . . . . .
H8 H 0.390132 0.401044 0.507099 0.029 Uiso 1 1 calc R . . . .
C9 C 0.2592(2) 0.32190(15) 0.5042(2) 0.0283(6) Uani 1 1 d . . . . .
C10 C 0.2937(2) 0.30637(15) 0.6207(2) 0.0303(6) Uani 1 1 d . . . . .
C11 C 0.4077(3) 0.31369(19) 0.6809(3) 0.0434(8) Uani 1 1 d . . . . .
H11 H 0.465256 0.331370 0.648699 0.052 Uiso 1 1 calc R . . . .
C12 C 0.4355(3) 0.2948(2) 0.7878(3) 0.0576(10) Uani 1 1 d . . . . .
H12 H 0.512183 0.297483 0.826729 0.069 Uiso 1 1 calc R . . . .
C13 C 0.3491(4) 0.2720(2) 0.8370(3) 0.0587(10) Uani 1 1 d . . . . .
H13 H 0.367676 0.260063 0.909341 0.070 Uiso 1 1 calc R . . . .
C14 C 0.2364(3) 0.2669(2) 0.7796(3) 0.0556(10) Uani 1 1 d . . . . .
H14 H 0.178302 0.253002 0.813546 0.067 Uiso 1 1 calc R . . . .
C15 C 0.2087(3) 0.28221(18) 0.6715(3) 0.0420(8) Uani 1 1 d . . . . .
H15 H 0.132507 0.276356 0.632390 0.050 Uiso 1 1 calc R . . . .
C16 C 0.4010(2) 0.32913(14) 0.3793(2) 0.0244(6) Uani 1 1 d . . . . .
H16 H 0.343230 0.301970 0.325384 0.029 Uiso 1 1 calc R . . . .
C17 C 0.4890(2) 0.27255(15) 0.4373(2) 0.0267(6) Uani 1 1 d . . . . .
C18 C 0.4729(3) 0.19536(16) 0.4250(2) 0.0364(7) Uani 1 1 d . . . . .
C19 C 0.5547(3) 0.14466(19) 0.4786(3) 0.0540(9) Uani 1 1 d . . . . .
H19 H 0.541925 0.093277 0.469123 0.065 Uiso 1 1 calc R . . . .
C20 C 0.6549(3) 0.1707(2) 0.5458(3) 0.0603(11) Uani 1 1 d . . . . .
H20 H 0.709898 0.136699 0.582098 0.072 Uiso 1 1 calc R . . . .
C21 C 0.6743(3) 0.2463(2) 0.5598(3) 0.0479(9) Uani 1 1 d . . . . .
H21 H 0.742420 0.263774 0.604951 0.057 Uiso 1 1 calc R . . . .
C22 C 0.5916(2) 0.29632(16) 0.5060(2) 0.0324(7) Uani 1 1 d . . . . .
H22 H 0.605136 0.347584 0.516093 0.039 Uiso 1 1 calc R . . . .
C23 C 0.4567(2) 0.38929(14) 0.3212(2) 0.0252(6) Uani 1 1 d . . . . .
H23 H 0.531400 0.403987 0.367706 0.030 Uiso 1 1 calc R . . . .
C24 C 0.4781(2) 0.36342(16) 0.2138(2) 0.0293(6) Uani 1 1 d . . . . .
C25 C 0.5516(2) 0.41050(16) 0.1610(2) 0.0300(6) Uani 1 1 d . . . . .
C26 C 0.5704(3) 0.3868(2) 0.0644(3) 0.0494(9) Uani 1 1 d . . . . .
H26 H 0.535936 0.342559 0.033806 0.059 Uiso 1 1 calc R . . . .
C27 C 0.6393(4) 0.4275(2) 0.0126(3) 0.0638(11) Uani 1 1 d . . . . .
H27 H 0.651142 0.410984 -0.052630 0.077 Uiso 1 1 calc R . . . .
C28 C 0.6907(3) 0.4928(2) 0.0576(3) 0.0606(11) Uani 1 1 d . . . . .
H28 H 0.737961 0.520152 0.022951 0.073 Uiso 1 1 calc R . . . .
C29 C 0.6726(3) 0.5177(2) 0.1531(3) 0.0534(9) Uani 1 1 d . . . . .
H29 H 0.707618 0.561919 0.183177 0.064 Uiso 1 1 calc R . . . .
C30 C 0.6026(3) 0.47735(18) 0.2045(3) 0.0398(7) Uani 1 1 d . . . . .
H30 H 0.589391 0.494881 0.268681 0.048 Uiso 1 1 calc R . . . .

loop_
_atom_site_aniso_label
_atom_site_aniso_U_11
_atom_site_aniso_U_22
_atom_site_aniso_U_33
_atom_site_aniso_U_23
_atom_site_aniso_U_13
_atom_site_aniso_U_12
Br1 0.0596(2) 0.0376(2) 0.0788(3) -0.00953(17) 0.0129(2) -0.01563(17)
Br2 0.0410(2) 0.0822(3) 0.0562(3) -0.0033(2) -0.00804(17) 0.01165(19)
S1 0.0336(4) 0.0256(4) 0.0363(4) 0.0043(3) 0.0168(3) 0.0030(3)
O1 0.0323(11) 0.0577(14) 0.0396(13) 0.0018(10) 0.0067(10) -0.0181(10)
O2 0.0542(14) 0.0306(12) 0.0763(18) -0.0145(11) 0.0392(13) -0.0129(10)
O3 0.0510(13) 0.0585(14) 0.0414(14) 0.0218(11) 0.0199(11) 0.0225(12)
O4 0.0541(14) 0.0483(14) 0.0455(14) -0.0168(11) 0.0259(11) -0.0179(11)
C1 0.0271(14) 0.0385(17) 0.048(2) 0.0049(14) 0.0117(13) 0.0032(13)
C2 0.0348(17) 0.048(2) 0.079(3) 0.012(2) 0.0198(18) 0.0126(16)
C3 0.045(2) 0.041(2) 0.092(3) -0.006(2) 0.036(2) 0.0079(17)
C4 0.053(2) 0.045(2) 0.065(2) -0.0175(18) 0.0259(18) -0.0020(17)
C5 0.0332(15) 0.0377(17) 0.049(2) -0.0056(15) 0.0167(14) 0.0015(14)
C6 0.0251(13) 0.0256(14) 0.0368(17) 0.0018(12) 0.0134(12) 0.0011(11)
C7 0.0232(12) 0.0265(14) 0.0268(15) -0.0002(11) 0.0072(11) -0.0015(11)
C8 0.0220(12) 0.0282(14) 0.0238(14) -0.0004(11) 0.0075(11) -0.0006(11)
C9 0.0260(13) 0.0274(14) 0.0341(17) 0.0005(12) 0.0125(12) 0.0025(12)
C10 0.0321(14) 0.0272(15) 0.0337(17) 0.0033(12) 0.0122(13) -0.0010(12)
C11 0.0376(16) 0.059(2) 0.0350(19) 0.0097(16) 0.0118(14) 0.0005(16)
C12 0.050(2) 0.078(3) 0.041(2) 0.0132(19) 0.0012(17) 0.003(2)
C13 0.082(3) 0.060(2) 0.034(2) 0.0158(17) 0.015(2) -0.003(2)
C14 0.071(2) 0.058(2) 0.044(2) 0.0067(17) 0.0273(19) -0.023(2)
C15 0.0437(17) 0.0428(19) 0.043(2) 0.0042(15) 0.0171(15) -0.0070(15)
C16 0.0241(13) 0.0239(14) 0.0265(15) 0.0001(11) 0.0084(11) -0.0001(11)
C17 0.0296(14) 0.0292(15) 0.0251(15) 0.0018(11) 0.0138(12) 0.0065(12)
C18 0.0411(16) 0.0325(17) 0.0399(19) 0.0022(13) 0.0180(14) -0.0002(14)
C19 0.072(2) 0.0323(18) 0.058(2) 0.0060(16) 0.017(2) 0.0130(18)
C20 0.067(2) 0.052(2) 0.057(2) 0.0117(18) 0.003(2) 0.031(2)
C21 0.0413(18) 0.057(2) 0.042(2) -0.0010(16) 0.0031(15) 0.0177(17)
C22 0.0335(15) 0.0348(16) 0.0295(16) -0.0036(12) 0.0086(12) 0.0085(13)
C23 0.0221(12) 0.0278(14) 0.0266(15) 0.0006(11) 0.0074(11) -0.0006(11)
C24 0.0222(13) 0.0352(16) 0.0318(16) -0.0005(13) 0.0090(12) 0.0023(12)
C25 0.0241(13) 0.0370(17) 0.0303(17) 0.0057(13) 0.0090(12) 0.0068(12)
C26 0.060(2) 0.051(2) 0.044(2) 0.0011(16) 0.0279(17) -0.0016(18)
C27 0.079(3) 0.073(3) 0.053(2) 0.008(2) 0.044(2) 0.001(2)
C28 0.053(2) 0.072(3) 0.065(3) 0.025(2) 0.030(2) -0.004(2)
C29 0.048(2) 0.058(2) 0.057(2) 0.0103(19) 0.0174(18) -0.0143(18)
C30 0.0373(16) 0.0493(19) 0.0356(18) 0.0035(15) 0.0144(14) -0.0040(15)

loop_
_atom_type_symbol
_atom_type_description
_atom_type_scat_dispersion_real
_atom_type_scat_dispersion_imag
_atom_type_scat_source
C C 0.0033 0.0016 'International Tables Vol C Tables 4.2.6.8 and 6.1.1.4'
H H 0.0000 0.0000 'International Tables Vol C Tables 4.2.6.8 and 6.1.1.4'
Br Br -0.2901 2.4595 'International Tables Vol C Tables 4.2.6.8 and 6.1.1.4'
O O 0.0106 0.0060 'International Tables Vol C Tables 4.2.6.8 and 6.1.1.4'
S S 0.1246 0.1234 'International Tables Vol C Tables 4.2.6.8 and 6.1.1.4'

loop_
_geom_angle_atom_site_label_1
_geom_angle_atom_site_label_2
_geom_angle_atom_site_label_3
_geom_angle
_geom_angle_site_symmetry_1
_geom_angle_site_symmetry_3
_geom_angle_publ_flag
O2 S1 C7 109.55(13) . . ?
O2 S1 C23 108.41(13) . . ?
O3 S1 O2 118.91(15) . . ?
O3 S1 C7 110.71(13) . . ?
O3 S1 C23 111.05(13) . . ?
C7 S1 C23 95.73(12) . . ?
C2 C1 Br2 117.3(2) . . ?
C2 C1 C6 121.4(3) . . ?
C6 C1 Br2 121.3(2) . . ?
C3 C2 C1 119.8(3) . . ?
C2 C3 C4 120.1(3) . . ?
C3 C4 C5 119.8(3) . . ?
C6 C5 C4 121.4(3) . . ?
C1 C6 C7 121.9(3) . . ?
C5 C6 C1 117.5(3) . . ?
C5 C6 C7 120.7(2) . . ?
C6 C7 S1 110.86(18) . . ?
C6 C7 C8 119.6(2) . . ?
C8 C7 S1 102.31(16) . . ?
C7 C8 C16 102.7(2) . . ?
C9 C8 C7 109.4(2) . . ?
C9 C8 C16 113.3(2) . . ?
O1 C9 C8 118.5(3) . . ?
O1 C9 C10 121.5(3) . . ?
C10 C9 C8 119.9(2) . . ?
C11 C10 C9 123.0(3) . . ?
C15 C10 C9 118.3(3) . . ?
C15 C10 C11 118.7(3) . . ?
C12 C11 C10 120.3(3) . . ?
C11 C12 C13 119.9(3) . . ?
C14 C13 C12 120.2(3) . . ?
C13 C14 C15 120.2(3) . . ?
C14 C15 C10 120.5(3) . . ?
C17 C16 C8 114.6(2) . . ?
C17 C16 C23 112.3(2) . . ?
C23 C16 C8 106.1(2) . . ?
C18 C17 C16 122.7(2) . . ?
C22 C17 C16 120.6(2) . . ?
C22 C17 C18 116.7(2) . . ?
C17 C18 Br1 121.7(2) . . ?
C19 C18 Br1 116.6(2) . . ?
C19 C18 C17 121.7(3) . . ?
C20 C19 C18 119.6(3) . . ?
C21 C20 C19 120.5(3) . . ?
C20 C21 C22 119.3(3) . . ?
C21 C22 C17 122.2(3) . . ?
C16 C23 S1 105.18(17) . . ?
C24 C23 S1 112.13(18) . . ?
C24 C23 C16 114.1(2) . . ?
O4 C24 C23 119.0(2) . . ?
O4 C24 C25 122.2(3) . . ?
C25 C24 C23 118.8(2) . . ?
C26 C25 C24 118.4(3) . . ?
C26 C25 C30 118.6(3) . . ?
C30 C25 C24 123.0(3) . . ?
C27 C26 C25 120.9(3) . . ?
C26 C27 C28 119.7(4) . . ?
C29 C28 C27 120.4(3) . . ?
C28 C29 C30 119.9(3) . . ?
C29 C30 C25 120.4(3) . . ?

loop_
_geom_bond_atom_site_label_1
_geom_bond_atom_site_label_2
_geom_bond_distance
_geom_bond_site_symmetry_2
_geom_bond_publ_flag
Br1 C18 1.902(3) . ?
Br2 C1 1.898(3) . ?
S1 O2 1.437(2) . ?
S1 O3 1.430(2) . ?
S1 C7 1.804(3) . ?
S1 C23 1.815(3) . ?
O1 C9 1.213(3) . ?
O4 C24 1.207(3) . ?
C1 C2 1.382(5) . ?
C1 C6 1.389(4) . ?
C2 C3 1.366(5) . ?
C3 C4 1.373(5) . ?
C4 C5 1.385(4) . ?
C5 C6 1.379(4) . ?
C6 C7 1.506(4) . ?
C7 C8 1.538(3) . ?
C8 C9 1.532(4) . ?
C8 C16 1.560(4) . ?
C9 C10 1.485(4) . ?
C10 C11 1.395(4) . ?
C10 C15 1.390(4) . ?
C11 C12 1.379(5) . ?
C12 C13 1.383(5) . ?
C13 C14 1.368(5) . ?
C14 C15 1.379(5) . ?
C16 C17 1.514(3) . ?
C16 C23 1.539(4) . ?
C17 C18 1.391(4) . ?
C17 C22 1.390(4) . ?
C18 C19 1.383(4) . ?
C19 C20 1.375(5) . ?
C20 C21 1.369(5) . ?
C21 C22 1.383(4) . ?
C23 C24 1.532(4) . ?
C24 C25 1.482(4) . ?
C25 C26 1.379(4) . ?
C25 C30 1.391(4) . ?
C26 C27 1.374(5) . ?
C27 C28 1.375(5) . ?
C28 C29 1.369(5) . ?
C29 C30 1.376(4) . ?
